data_7024729
loop_
_publ_author_name
'Chilas, George I.'
'Lalioti, Nicolia'
'Vaimakis, Tiverios'
'Kubicki, Maciej'
'Kabanos, Themistoklis'

_publ_section_title
;
 Hydrothermal syntheses, crystal structures and physicochemical properties
 of 2-D and 3-D inorganic coordination cobalt(II)-sulfite polymers.
;
_journal_issue 35
_journal_name_full 'Dalton transactions (Cambridge, England : 2003)'
_journal_page_first 8296
_journal_page_last 8305
_journal_paper_doi 10.1039/b920710d
_journal_volume 39
_journal_year 2010
_chemical_formula_moiety 'Co2 O12 S4, 4(Na)'
_chemical_formula_sum 'Co2 Na4 O12 S4'
_chemical_formula_weight 530.06
_chemical_name_systematic
;
?
;
_space_group_IT_number 19
_symmetry_cell_setting orthorhombic
_symmetry_space_group_name_Hall 'P 2ac 2ab'
_symmetry_space_group_name_H-M 'P 21 21 21'
_atom_sites_solution_primary direct
_atom_sites_solution_secondary difmap
_audit_creation_method SHELXL-97
_cell_angle_alpha 90.00
_cell_angle_beta 90.00
_cell_angle_gamma 90.00
_cell_formula_units_Z 4
_cell_length_a 6.6497(7)
_cell_length_b 10.2218(12)
_cell_length_c 17.287(2)
_cell_measurement_reflns_used 2840
_cell_measurement_temperature 100(1)
_cell_measurement_theta_max 24
_cell_measurement_theta_min 5
_cell_volume 1175.0(2)
_computing_cell_refinement
;
CrysAlis RED (Oxford Diffraction, 2006)
;
_computing_data_collection
;
CrysAlis CCD (Oxford Diffraction, 2006)
;
_computing_data_reduction
;
CrysAlis RED (Oxford Diffraction, 2006)
;
_computing_molecular_graphics 'Siemens (1989), Farrugia (1999)'
_computing_publication_material 'SHELXL97 (Sheldrick, 1997)'
_computing_structure_refinement 'SHELXL-97 (Sheldrick, 1997)'
_computing_structure_solution 'SHELXS-97 (Sheldrick, 1997)'
_diffrn_ambient_temperature 293(2)
_diffrn_measured_fraction_theta_full 0.955
_diffrn_measured_fraction_theta_max 0.883
_diffrn_measurement_device_type 'KUMA KM4CCD four-circle diffractometer'
_diffrn_measurement_method '\w scan'
_diffrn_radiation_monochromator graphite
_diffrn_radiation_source 'fine-focus sealed tube'
_diffrn_radiation_type MoK\a
_diffrn_radiation_wavelength 0.71073
_diffrn_reflns_av_R_equivalents 0.0172
_diffrn_reflns_av_sigmaI/netI 0.0302
_diffrn_reflns_limit_h_max 8
_diffrn_reflns_limit_h_min -4
_diffrn_reflns_limit_k_max 10
_diffrn_reflns_limit_k_min -12
_diffrn_reflns_limit_l_max 21
_diffrn_reflns_limit_l_min -22
_diffrn_reflns_number 3225
_diffrn_reflns_theta_full 25.00
_diffrn_reflns_theta_max 27.88
_diffrn_reflns_theta_min 2.31
_exptl_absorpt_coefficient_mu 3.745
_exptl_absorpt_correction_T_max 0.829
_exptl_absorpt_correction_T_min 0.632
_exptl_absorpt_correction_type multi-scan
_exptl_absorpt_process_details
;
CrysAlis RED, Oxford Diffraction Ltd.,
Version 1.171.32.5 (release 08-05-2007 CrysAlis171 .NET)
(compiled May 8 2007,13:10:02)
Empirical absorption correction using spherical harmonics,
implemented in SCALE3 ABSPACK scaling algorithm.
;
_exptl_crystal_colour violet
_exptl_crystal_density_diffrn 2.996
_exptl_crystal_density_method 'not measured'
_exptl_crystal_description needle
_exptl_crystal_F_000 1032
_exptl_crystal_size_max 0.3
_exptl_crystal_size_mid 0.1
_exptl_crystal_size_min 0.05
_refine_diff_density_max 0.334
_refine_diff_density_min -0.376
_refine_diff_density_rms 0.084
_refine_ls_extinction_method none
_refine_ls_goodness_of_fit_ref 0.990
_refine_ls_matrix_type full
_refine_ls_number_parameters 199
_refine_ls_number_reflns 2124
_refine_ls_number_restraints 0
_refine_ls_restrained_S_all 0.990
_refine_ls_R_factor_all 0.0247
_refine_ls_R_factor_gt 0.0210
_refine_ls_shift/su_max 0.006
_refine_ls_shift/su_mean 0.001
_refine_ls_structure_factor_coef Fsqd
_refine_ls_weighting_details 'calc w=1/[\s^2^(Fo^2^)+(0.0155P)^2^+1.3898P] where P=(Fo^2^+2Fc^2^)/3'
_refine_ls_weighting_scheme calc
_refine_ls_wR_factor_gt 0.0437
_refine_ls_wR_factor_ref 0.0448
_reflns_number_gt 1935
_reflns_number_total 2124
_reflns_threshold_expression >2sigma(I)
_cod_data_source_file b920710d.txt
_cod_data_source_block 2
_cod_database_code 7024729

loop_
_symmetry_equiv_pos_as_xyz
'x, y, z'
'-x+1/2, -y, z+1/2'
'x+1/2, -y+1/2, -z'
'-x, y+1/2, -z+1/2'

loop_
_atom_site_label
_atom_site_type_symbol
_atom_site_fract_x
_atom_site_fract_y
_atom_site_fract_z
_atom_site_U_iso_or_equiv
_atom_site_adp_type
_atom_site_occupancy
_atom_site_symmetry_multiplicity
_atom_site_calc_flag
Co1 Co 0.69534(8) 0.35759(5) 0.85237(3) 0.01521(13) Uani 1 1 d
Co2 Co 0.96547(7) 0.10488(5) 0.72277(3) 0.01086(11) Uani 1 1 d
Na1 Na 0.6919(2) 0.12327(15) 0.55910(8) 0.0201(3) Uani 1 1 d
Na2 Na 0.4279(2) 0.11511(16) 0.95039(8) 0.0214(4) Uani 1 1 d
Na3 Na 0.5186(2) -0.39387(17) 0.75469(9) 0.0186(3) Uani 1 1 d
Na4 Na 0.7171(2) -0.12247(15) 0.86016(8) 0.0160(3) Uani 1 1 d
S1 S 0.77989(14) -0.17565(9) 0.68142(5) 0.0106(2) Uani 1 1 d
O11 O 0.5757(4) -0.2272(3) 0.65202(16) 0.0152(6) Uani 1 1 d
O12 O 0.7353(4) -0.0377(2) 0.71007(16) 0.0167(6) Uani 1 1 d
O13 O 0.8086(4) -0.2563(3) 0.75601(15) 0.0154(6) Uani 1 1 d
S2 S 0.90472(13) 0.13390(10) 0.91897(5) 0.0135(2) Uani 1 1 d
O21 O 0.8369(4) 0.1298(3) 0.83300(14) 0.0206(6) Uani 1 1 d
O22 O 0.8153(4) 0.2679(3) 0.94348(15) 0.0189(6) Uani 1 1 d
O23 O 0.7749(4) 0.0346(3) 0.95803(15) 0.0226(7) Uani 1 1 d
S3 S 0.79389(13) 0.38511(9) 0.67469(5) 0.01074(18) Uani 1 1 d
O31 O 0.7318(4) 0.2436(2) 0.68878(15) 0.0156(6) Uani 1 1 d
O32 O 0.8196(4) 0.4415(2) 0.75925(14) 0.0135(6) Uani 1 1 d
O33 O 0.6092(4) 0.4543(3) 0.64612(16) 0.0177(6) Uani 1 1 d
S4 S 0.21248(13) 0.09336(10) 0.55341(5) 0.01382(19) Uani 1 1 d
O41 O 0.0300(4) 0.0987(3) 0.60665(15) 0.0245(7) Uani 1 1 d
O42 O 0.2817(5) 0.2290(3) 0.53953(17) 0.0291(7) Uani 1 1 d
O43 O 0.3803(4) 0.0343(3) 0.60535(16) 0.0180(6) Uani 1 1 d

loop_
_atom_site_aniso_label
_atom_site_aniso_U_11
_atom_site_aniso_U_22
_atom_site_aniso_U_33
_atom_site_aniso_U_23
_atom_site_aniso_U_13
_atom_site_aniso_U_12
Co1 0.0169(2) 0.0153(3) 0.0135(2) 0.0019(2) -0.0010(2) -0.0034(2)
Co2 0.0104(2) 0.0112(3) 0.0110(2) -0.0007(3) -0.00027(19) -0.0002(2)
Na1 0.0192(7) 0.0247(9) 0.0164(7) -0.0025(8) 0.0011(6) -0.0055(8)
Na2 0.0320(9) 0.0169(8) 0.0152(7) -0.0005(8) 0.0034(7) 0.0013(8)
Na3 0.0160(6) 0.0152(8) 0.0248(7) 0.0001(8) 0.0061(6) -0.0013(7)
Na4 0.0220(7) 0.0138(8) 0.0123(7) -0.0042(7) 0.0015(6) 0.0032(7)
S1 0.0091(4) 0.0104(5) 0.0123(4) -0.0013(4) 0.0003(4) 0.0011(4)
O11 0.0138(13) 0.0132(14) 0.0188(14) -0.0030(13) -0.0066(12) 0.0015(11)
O12 0.0132(13) 0.0091(13) 0.0277(15) -0.0076(13) 0.0007(13) -0.0009(10)
O13 0.0121(12) 0.0182(14) 0.0157(13) 0.0038(12) 0.0001(12) 0.0042(12)
S2 0.0140(4) 0.0140(5) 0.0126(4) 0.0000(4) -0.0017(4) -0.0004(4)
O21 0.0228(13) 0.0299(17) 0.0091(12) -0.0048(13) 0.0020(10) -0.0022(13)
O22 0.0214(13) 0.0183(14) 0.0171(14) -0.0033(13) -0.0022(13) 0.0045(13)
O23 0.0269(15) 0.0227(16) 0.0182(14) 0.0051(13) 0.0006(14) -0.0058(13)
S3 0.0118(4) 0.0104(5) 0.0100(4) -0.0008(4) 0.0009(3) -0.0006(4)
O31 0.0178(14) 0.0072(13) 0.0218(14) 0.0021(12) 0.0005(12) -0.0020(10)
O32 0.0165(12) 0.0148(14) 0.0092(12) -0.0025(11) -0.0013(11) -0.0037(11)
O33 0.0209(13) 0.0154(15) 0.0169(14) 0.0035(14) -0.0050(13) 0.0038(12)
S4 0.0152(4) 0.0157(5) 0.0106(4) 0.0004(4) 0.0008(4) -0.0013(4)
O41 0.0139(12) 0.046(2) 0.0138(12) 0.0021(15) -0.0003(11) 0.0038(15)
O42 0.0392(17) 0.0185(15) 0.0298(16) 0.0080(14) -0.0044(16) -0.0053(14)
O43 0.0146(12) 0.0188(15) 0.0207(14) 0.0027(13) 0.0005(12) 0.0021(12)

loop_
_atom_type_symbol
_atom_type_description
_atom_type_scat_dispersion_real
_atom_type_scat_dispersion_imag
_atom_type_scat_source
Co Co 0.3494 0.9721 'International Tables Vol C Tables 4.2.6.8 and 6.1.1.4'
Na Na 0.0362 0.0249 'International Tables Vol C Tables 4.2.6.8 and 6.1.1.4'
O O 0.0106 0.0060 'International Tables Vol C Tables 4.2.6.8 and 6.1.1.4'
S S 0.1246 0.1234 'International Tables Vol C Tables 4.2.6.8 and 6.1.1.4'

loop_
_geom_angle_atom_site_label_1
_geom_angle_atom_site_label_2
_geom_angle_atom_site_label_3
_geom_angle
_geom_angle_site_symmetry_1
_geom_angle_site_symmetry_3
O22 Co1 O11 101.06(11) . 4_656
O22 Co1 O32 131.94(11) . .
O11 Co1 O32 121.78(11) 4_656 .
O22 Co1 O43 103.08(11) . 4_656
O11 Co1 O43 100.21(11) 4_656 4_656
O32 Co1 O43 90.61(11) . 4_656
O22 Co1 Na3 155.67(8) . 1_565
O11 Co1 Na3 89.60(8) 4_656 1_565
O32 Co1 Na3 53.15(8) . 1_565
O43 Co1 Na3 53.14(9) 4_656 1_565
O22 Co1 Na3 104.20(8) . 4_656
O11 Co1 Na3 44.79(8) 4_656 4_656
O32 Co1 Na3 93.31(8) . 4_656
O43 Co1 Na3 139.08(8) 4_656 4_656
Na3 Co1 Na3 98.782(16) 1_565 4_656
O22 Co1 Na2 59.52(8) . .
O11 Co1 Na2 41.57(8) 4_656 .
O32 Co1 Na2 154.81(8) . .
O43 Co1 Na2 109.50(8) 4_656 .
Na3 Co1 Na2 128.28(4) 1_565 .
Na3 Co1 Na2 61.59(4) 4_656 .
O41 Co2 O13 92.40(11) 1_655 4_756
O41 Co2 O21 166.87(10) 1_655 .
O13 Co2 O21 92.92(10) 4_756 .
O41 Co2 O12 91.64(12) 1_655 .
O13 Co2 O12 175.85(11) 4_756 .
O21 Co2 O12 83.33(10) . .
O41 Co2 O31 84.58(11) 1_655 .
O13 Co2 O31 96.75(10) 4_756 .
O21 Co2 O31 82.88(10) . .
O12 Co2 O31 84.56(9) . .
O41 Co2 O32 88.82(11) 1_655 4_746
O13 Co2 O32 91.32(10) 4_756 4_746
O21 Co2 O32 103.04(10) . 4_746
O12 Co2 O32 87.83(10) . 4_746
O31 Co2 O32 169.76(10) . 4_746
O41 Co2 Na3 108.97(8) 1_655 4_656
O13 Co2 Na3 133.40(8) 4_756 4_656
O21 Co2 Na3 59.16(7) . 4_656
O12 Co2 Na3 45.58(7) . 4_656
O31 Co2 Na3 47.43(7) . 4_656
O32 Co2 Na3 128.70(8) 4_746 4_656
O41 Co2 Na1 45.06(7) 1_655 .
O13 Co2 Na1 119.71(8) 4_756 .
O21 Co2 Na1 122.31(8) . .
O12 Co2 Na1 64.06(8) . .
O31 Co2 Na1 49.74(7) . .
O32 Co2 Na1 120.47(7) 4_746 .
Na3 Co2 Na1 64.19(4) 4_656 .
O41 Co2 Na3 84.42(7) 1_655 4_756
O13 Co2 Na3 42.81(8) 4_756 4_756
O21 Co2 Na3 107.52(8) . 4_756
O12 Co2 Na3 136.87(7) . 4_756
O31 Co2 Na3 137.29(8) . 4_756
O32 Co2 Na3 49.26(7) 4_746 4_756
Na3 Co2 Na3 166.61(5) 4_656 4_756
Na1 Co2 Na3 129.13(4) . 4_756
O42 Na1 O23 83.12(10) 3_556 2_654
O42 Na1 O43 134.68(12) 3_556 .
O23 Na1 O43 93.86(11) 2_654 .
O42 Na1 O41 94.43(12) 3_556 1_655
O23 Na1 O41 95.35(11) 2_654 1_655
O43 Na1 O41 130.79(11) . 1_655
O42 Na1 O31 107.36(11) 3_556 .
O23 Na1 O31 162.12(11) 2_654 .
O43 Na1 O31 88.85(10) . .
O41 Na1 O31 69.87(10) 1_655 .
O42 Na1 O42 85.21(8) 3_556 .
O23 Na1 O42 104.39(10) 2_654 .
O43 Na1 O42 51.64(9) . .
O41 Na1 O42 160.04(11) 1_655 .
O31 Na1 O42 91.14(9) . .
O42 Na1 S4 106.93(10) 3_556 .
O23 Na1 S4 90.28(8) 2_654 .
O43 Na1 S4 27.75(7) . .
O41 Na1 S4 158.43(9) 1_655 .
O31 Na1 S4 100.08(7) . .
O42 Na1 S4 27.43(6) . .
O42 Na1 Co2 120.47(10) 3_556 .
O23 Na1 Co2 121.80(9) 2_654 .
O43 Na1 Co2 99.51(8) . .
O41 Na1 Co2 37.16(6) 1_655 .
O31 Na1 Co2 40.42(6) . .
O42 Na1 Co2 127.97(8) . .
S4 Na1 Co2 123.90(5) . .
O42 Na1 Na4 40.92(8) 3_556 2_654
O23 Na1 Na4 42.44(7) 2_654 2_654
O43 Na1 Na4 118.47(9) . 2_654
O41 Na1 Na4 100.04(8) 1_655 2_654
O31 Na1 Na4 147.36(8) . 2_654
O42 Na1 Na4 92.75(7) . 2_654
S4 Na1 Na4 98.16(5) . 2_654
Co2 Na1 Na4 137.18(5) . 2_654
O42 Na1 Na3 142.77(10) 3_556 4_656
O23 Na1 Na3 132.31(9) 2_654 4_656
O43 Na1 Na3 48.10(8) . 4_656
O41 Na1 Na3 93.10(8) 1_655 4_656
O31 Na1 Na3 42.80(7) . 4_656
O42 Na1 Na3 75.84(7) . 4_656
S4 Na1 Na3 68.11(4) . 4_656
Co2 Na1 Na3 56.15(3) . 4_656
Na4 Na1 Na3 166.15(6) 2_654 4_656
O42 Na1 Na2 83.67(9) 3_556 2_654
O23 Na1 Na2 35.21(8) 2_654 2_654
O43 Na1 Na2 118.26(9) . 2_654
O41 Na1 Na2 60.29(8) 1_655 2_654
O31 Na1 Na2 129.71(8) . 2_654
O42 Na1 Na2 139.12(8) . 2_654
S4 Na1 Na2 123.97(5) . 2_654
Co2 Na1 Na2 91.11(4) . 2_654
Na4 Na1 Na2 54.82(4) 2_654 2_654
Na3 Na1 Na2 130.89(6) 4_656 2_654
O42 Na1 Na4 90.47(9) 3_556 4_656
O23 Na1 Na4 138.98(9) 2_654 4_656
O43 Na1 Na4 62.89(8) . 4_656
O41 Na1 Na4 125.58(9) 1_655 4_656
O31 Na1 Na4 57.08(7) . 4_656
O42 Na1 Na4 34.59(6) . 4_656
S4 Na1 Na4 52.99(4) . 4_656
Co2 Na1 Na4 96.32(4) . 4_656
Na4 Na1 Na4 117.48(5) 2_654 4_656
Na3 Na1 Na4 56.20(4) 4_656 4_656
Na2 Na1 Na4 172.19(5) 2_654 4_656
O22 Na2 O33 152.67(12) 3_457 4_646
O22 Na2 O11 103.59(11) 3_457 4_656
O33 Na2 O11 86.86(10) 4_646 4_656
O22 Na2 O23 115.77(11) 3_457 .
O33 Na2 O23 84.40(10) 4_646 .
O11 Na2 O23 105.96(10) 4_656 .
O22 Na2 S4 77.93(8) 3_457 2
O33 Na2 S4 83.66(8) 4_646 2
O11 Na2 S4 159.39(8) 4_656 2
O23 Na2 S4 91.31(8) . 2
O22 Na2 O22 92.29(8) 3_457 .
O33 Na2 O22 115.02(10) 4_646 .
O11 Na2 O22 68.31(8) 4_656 .
O23 Na2 O22 51.12(8) . .
S4 Na2 O22 132.30(8) 2 .
O22 Na2 S2 114.89(9) 3_457 .
O33 Na2 S2 91.44(8) 4_646 .
O11 Na2 S2 81.08(7) 4_656 .
O23 Na2 S2 26.33(6) . .
S4 Na2 S2 117.34(6) 2 .
O22 Na2 S2 28.57(5) . .
O22 Na2 Na4 153.85(9) 3_457 .
O33 Na2 Na4 41.47(7) 4_646 .
O11 Na2 Na4 98.30(8) 4_656 .
O23 Na2 Na4 42.93(7) . .
S4 Na2 Na4 86.60(5) 2 .
O22 Na2 Na4 82.59(7) . .
S2 Na2 Na4 54.57(4) . .
O22 Na2 Co1 100.53(9) 3_457 .
O33 Na2 Co1 101.84(8) 4_646 .
O11 Na2 Co1 33.68(6) 4_656 .
O23 Na2 Co1 77.59(7) . .
S4 Na2 Co1 166.94(6) 2 .
O22 Na2 Co1 34.65(5) . .
S2 Na2 Co1 51.27(3) . .
Na4 Na2 Co1 89.79(4) . .
O22 Na2 Na3 146.52(10) 3_457 4_656
O33 Na2 Na3 44.59(8) 4_646 4_656
O11 Na2 Na3 44.19(7) 4_656 4_656
O23 Na2 Na3 87.19(8) . 4_656
S4 Na2 Na3 128.15(6) 2 4_656
O22 Na2 Na3 83.60(7) . 4_656
S2 Na2 Na3 74.67(4) . 4_656
Na4 Na2 Na3 58.62(4) . 4_656
Co1 Na2 Na3 58.96(4) . 4_656
O22 Na2 Na1 98.47(8) 3_457 2_655
O33 Na2 Na1 88.49(8) 4_646 2_655
O11 Na2 Na1 140.09(8) 4_656 2_655
O23 Na2 Na1 34.13(7) . 2_655
S4 Na2 Na1 58.02(4) 2 2_655
O22 Na2 Na1 78.06(6) . 2_655
S2 Na2 Na1 59.43(4) . 2_655
Na4 Na2 Na1 55.38(4) . 2_655
Co1 Na2 Na1 109.89(4) . 2_655
Na3 Na2 Na1 112.97(5) 4_656 2_655
O12 Na3 O13 163.49(12) 4_646 .
O12 Na3 O31 76.02(9) 4_646 4_646
O13 Na3 O31 102.28(11) . 4_646
O12 Na3 O11 137.05(11) 4_646 .
O13 Na3 O11 58.70(9) . .
O31 Na3 O11 89.72(10) 4_646 .
O12 Na3 O33 88.80(11) 4_646 1_545
O13 Na3 O33 100.22(10) . 1_545
O31 Na3 O33 146.90(11) 4_646 1_545
O11 Na3 O33 81.58(9) . 1_545
O12 Na3 O43 76.49(10) 4_646 4_646
O13 Na3 O43 87.06(10) . 4_646
O31 Na3 O43 88.05(10) 4_646 4_646
O11 Na3 O43 144.31(11) . 4_646
O33 Na3 O43 117.16(11) 1_545 4_646
O12 Na3 O32 98.12(10) 4_646 1_545
O13 Na3 O32 76.13(8) . 1_545
O31 Na3 O32 154.12(10) 4_646 1_545
O11 Na3 O32 110.18(9) . 1_545
O33 Na3 O32 56.00(9) 1_545 1_545
O43 Na3 O32 66.11(9) 4_646 1_545
O12 Na3 O21 65.50(9) 4_646 4_646
O13 Na3 O21 129.23(10) . 4_646
O31 Na3 O21 65.48(9) 4_646 4_646
O11 Na3 O21 71.69(9) . 4_646
O33 Na3 O21 81.49(9) 1_545 4_646
O43 Na3 O21 137.47(9) 4_646 4_646
O32 Na3 O21 135.48(10) 1_545 4_646
O12 Na3 S1 166.33(9) 4_646 .
O13 Na3 S1 29.15(6) . .
O31 Na3 S1 97.73(8) 4_646 .
O11 Na3 S1 29.57(6) . .
O33 Na3 S1 90.28(7) 1_545 .
O43 Na3 S1 115.85(8) 4_646 .
O32 Na3 S1 92.65(7) 1_545 .
O21 Na3 S1 100.88(7) 4_646 .
O12 Na3 S3 94.69(9) 4_646 1_545
O13 Na3 S3 87.59(8) . 1_545
O31 Na3 S3 170.11(9) 4_646 1_545
O11 Na3 S3 95.01(8) . 1_545
O33 Na3 S3 26.89(6) 1_545 1_545
O43 Na3 S3 93.10(8) 4_646 1_545
O32 Na3 S3 29.15(6) 1_545 1_545
O21 Na3 S3 107.82(8) 4_646 1_545
S1 Na3 S3 90.61(4) . 1_545
O12 Na3 Co2 40.85(6) 4_646 4_646
O13 Na3 Co2 143.45(9) . 4_646
O31 Na3 Co2 42.36(7) 4_646 4_646
O11 Na3 Co2 103.87(7) . 4_646
O33 Na3 Co2 109.02(8) 1_545 4_646
O43 Na3 Co2 98.22(7) 4_646 4_646
O32 Na3 Co2 138.89(8) 1_545 4_646
O21 Na3 Co2 39.86(5) 4_646 4_646
S1 Na3 Co2 127.50(6) . 4_646
S3 Na3 Co2 127.83(6) 1_545 4_646
O12 Na3 Co1 68.50(7) 4_646 1_545
O13 Na3 Co1 99.34(8) . 1_545
O31 Na3 Co1 119.78(8) 4_646 1_545
O11 Na3 Co1 147.71(8) . 1_545
O33 Na3 Co1 79.59(7) 1_545 1_545
O43 Na3 Co1 37.99(7) 4_646 1_545
O32 Na3 Co1 37.77(6) 1_545 1_545
O21 Na3 Co1 130.24(8) 4_646 1_545
S1 Na3 Co1 124.68(5) . 1_545
S3 Na3 Co1 58.14(3) 1_545 1_545
Co2 Na3 Co1 106.97(5) 4_646 1_545
O42 Na4 O33 105.21(12) 4_646 4_646
O42 Na4 O13 101.10(11) 4_646 .
O33 Na4 O13 113.98(11) 4_646 .
O42 Na4 O23 84.74(10) 4_646 .
O33 Na4 O23 87.47(11) 4_646 .
O13 Na4 O23 154.81(12) . .
O42 Na4 O21 138.42(11) 4_646 .
O33 Na4 O21 86.87(10) 4_646 .
O13 Na4 O21 110.04(10) . .
O23 Na4 O21 55.68(9) . .
O42 Na4 O12 157.10(11) 4_646 .
O33 Na4 O12 83.66(10) 4_646 .
O13 Na4 O12 56.28(8) . .
O23 Na4 O12 117.14(10) . .
O21 Na4 O12 61.76(8) . .
O42 Na4 S2 108.13(9) 4_646 .
O33 Na4 S2 96.15(8) 4_646 .
O13 Na4 S2 130.30(9) . .
O23 Na4 S2 28.20(7) . .
O21 Na4 S2 30.30(5) . .
O12 Na4 S2 91.48(7) . .
O42 Na4 S1 128.38(9) 4_646 .
O33 Na4 S1 97.84(8) 4_646 .
O13 Na4 S1 27.73(6) . .
O23 Na4 S1 142.56(9) . .
O21 Na4 S1 87.48(6) . .
O12 Na4 S1 28.76(5) . .
S2 Na4 S1 114.56(5) . .
O42 Na4 S4 22.92(7) 4_646 4_646
O33 Na4 S4 116.97(9) 4_646 4_646
O13 Na4 S4 78.28(7) . 4_646
O23 Na4 S4 104.51(8) . 4_646
O21 Na4 S4 149.87(8) . 4_646
O12 Na4 S4 134.53(7) . 4_646
S2 Na4 S4 122.88(5) . 4_646
S1 Na4 S4 105.79(5) . 4_646
O42 Na4 S3 98.57(10) 4_646 4_746
O33 Na4 S3 155.08(9) 4_646 4_746
O13 Na4 S3 67.56(7) . 4_746
O23 Na4 S3 87.39(9) . 4_746
O21 Na4 S3 70.17(6) . 4_746
O12 Na4 S3 77.09(6) . 4_746
S2 Na4 S3 68.99(4) . 4_746
S1 Na4 S3 72.34(4) . 4_746
S4 Na4 S3 87.91(4) 4_646 4_746
O42 Na4 Na3 151.93(11) 4_646 4_656
O33 Na4 Na3 46.76(8) 4_646 4_656
O13 Na4 Na3 94.10(8) . 4_656
O23 Na4 Na3 91.48(9) . 4_656
O21 Na4 Na3 52.76(6) . 4_656
O12 Na4 Na3 42.19(6) . 4_656
S2 Na4 Na3 78.29(5) . 4_656
S1 Na4 Na3 67.28(4) . 4_656
S4 Na4 Na3 157.36(6) 4_646 4_656
S3 Na4 Na3 109.06(5) 4_746 4_656
O42 Na4 Na2 97.17(9) 4_646 .
O33 Na4 Na2 42.47(7) 4_646 .
O13 Na4 Na2 154.02(9) . .
O23 Na4 Na2 44.99(8) . .
O21 Na4 Na2 65.12(6) . .
O12 Na4 Na2 103.25(7) . .
S2 Na4 Na2 58.64(4) . .
S1 Na4 Na2 129.23(5) . .
S4 Na4 Na2 119.43(5) 4_646 .
S3 Na4 Na2 127.63(5) 4_746 .
Na3 Na4 Na2 62.08(4) 4_656 .
O12 S1 O13 104.31(15) . .
O12 S1 O11 104.58(14) . .
O13 S1 O11 101.64(15) . .
O12 S1 Na3 115.10(11) . .
O13 S1 Na3 48.90(11) . .
O11 S1 Na3 52.79(11) . .
O12 S1 Na4 59.86(11) . .
O13 S1 Na4 44.93(10) . .
O11 S1 Na4 105.32(11) . .
Na3 S1 Na4 69.55(4) . .
S1 O11 Co1 131.11(16) . 4_646
S1 O11 Na2 118.82(14) . 4_646
Co1 O11 Na2 104.75(11) 4_646 4_646
S1 O11 Na3 97.64(13) . .
Co1 O11 Na3 100.72(11) 4_646 .
Na2 O11 Na3 93.71(10) 4_646 .
S1 O12 Co2 121.89(14) . .
S1 O12 Na3 144.44(15) . 4_656
Co2 O12 Na3 93.57(10) . 4_656
S1 O12 Na4 91.37(12) . .
Co2 O12 Na4 98.68(10) . .
Na3 O12 Na4 85.39(10) 4_656 .
S1 O13 Co2 126.59(15) . 4_746
S1 O13 Na4 107.34(14) . .
Co2 O13 Na4 116.52(12) 4_746 .
S1 O13 Na3 101.95(14) . .
Co2 O13 Na3 100.49(11) 4_746 .
Na4 O13 Na3 98.14(11) . .
O23 S2 O22 104.79(16) . .
O23 S2 O21 104.25(16) . .
O22 S2 O21 100.03(15) . .
O23 S2 Na4 48.39(11) . .
O22 S2 Na4 133.39(12) . .
O21 S2 Na4 62.79(11) . .
O23 S2 Na2 46.76(12) . .
O22 S2 Na2 68.28(11) . .
O21 S2 Na2 82.77(10) . .
Na4 S2 Na2 66.78(4) . .
S2 O21 Co2 138.74(16) . .
S2 O21 Na4 86.91(12) . .
Co2 O21 Na4 99.19(11) . .
S2 O21 Na3 139.48(14) . 4_656
Co2 O21 Na3 80.98(8) . 4_656
Na4 O21 Na3 76.56(8) . 4_656
S2 O22 Co1 110.12(14) . .
S2 O22 Na2 123.27(16) . 3_557
Co1 O22 Na2 121.28(13) . 3_557
S2 O22 Na2 83.16(11) . .
Co1 O22 Na2 85.83(10) . .
Na2 O22 Na2 120.83(11) 3_557 .
S2 O23 Na4 103.41(14) . .
S2 O23 Na1 137.44(17) . 2_655
Na4 O23 Na1 94.58(11) . 2_655
S2 O23 Na2 106.91(15) . .
Na4 O23 Na2 92.08(11) . .
Na1 O23 Na2 110.66(12) 2_655 .
O33 S3 O31 106.14(15) . .
O33 S3 O32 102.77(15) . .
O31 S3 O32 103.16(14) . .
O33 S3 Na3 49.12(11) . 1_565
O31 S3 Na3 116.31(11) . 1_565
O32 S3 Na3 53.73(10) . 1_565
O33 S3 Na4 139.07(12) . 4_756
O31 S3 Na4 105.87(11) . 4_756
O32 S3 Na4 94.05(11) . 4_756
Na3 S3 Na4 130.81(5) 1_565 4_756
S3 O31 Co2 117.80(14) . .
S3 O31 Na3 144.40(16) . 4_656
Co2 O31 Na3 90.21(10) . 4_656
S3 O31 Na1 110.05(14) . .
Co2 O31 Na1 89.84(10) . .
Na3 O31 Na1 90.19(10) 4_656 .
S3 O32 Co1 122.86(15) . .
S3 O32 Co2 118.26(14) . 4_756
Co1 O32 Co2 118.38(11) . 4_756
S3 O32 Na3 97.12(12) . 1_565
Co1 O32 Na3 89.08(10) . 1_565
Co2 O32 Na3 90.74(9) 4_756 1_565
S3 O33 Na4 128.62(16) . 4_656
S3 O33 Na2 130.36(16) . 4_656
Na4 O33 Na2 96.06(10) 4_656 4_656
S3 O33 Na3 103.99(14) . 1_565
Na4 O33 Na3 91.13(11) 4_656 1_565
Na2 O33 Na3 94.18(11) 4_656 1_565
O42 S4 O41 108.15(18) . .
O42 S4 O43 103.54(17) . .
O41 S4 O43 103.70(14) . .
O42 S4 Na2 132.98(13) . 2_554
O41 S4 Na2 98.03(13) . 2_554
O43 S4 Na2 107.30(12) . 2_554
O42 S4 Na1 66.82(13) . .
O41 S4 Na1 140.37(11) . .
O43 S4 Na1 45.97(10) . .
Na2 S4 Na1 113.89(5) 2_554 .
O42 S4 Na4 37.33(12) . 4_656
O41 S4 Na4 78.91(13) . 4_656
O43 S4 Na4 88.76(11) . 4_656
Na2 S4 Na4 163.88(5) 2_554 4_656
Na1 S4 Na4 76.17(4) . 4_656
S4 O41 Co2 139.27(16) . 1_455
S4 O41 Na1 122.77(15) . 1_455
Co2 O41 Na1 97.78(10) 1_455 1_455
S4 O42 Na4 119.74(17) . 4_656
S4 O42 Na1 129.73(18) . 3_456
Na4 O42 Na1 97.08(12) 4_656 3_456
S4 O42 Na1 85.75(13) . .
Na4 O42 Na1 98.72(12) 4_656 .
Na1 O42 Na1 123.49(13) 3_456 .
S4 O43 Co1 112.26(15) . 4_646
S4 O43 Na1 106.28(14) . .
Co1 O43 Na1 132.60(13) 4_646 .
S4 O43 Na3 127.57(15) . 4_656
Co1 O43 Na3 88.87(11) 4_646 4_656
Na1 O43 Na3 88.84(10) . 4_656

loop_
_geom_bond_atom_site_label_1
_geom_bond_atom_site_label_2
_geom_bond_distance
_geom_bond_site_symmetry_2
Co1 O22 1.989(3) .
Co1 O11 2.001(2) 4_656
Co1 O32 2.002(3) .
Co1 O43 2.013(3) 4_656
Co1 Na3 3.2692(17) 1_565
Co1 Na3 3.4720(17) 4_656
Co1 Na2 3.4897(16) .
Co2 O41 2.054(3) 1_655
Co2 O13 2.099(3) 4_756
Co2 O21 2.104(2) .
Co2 O12 2.125(2) .
Co2 O31 2.184(3) .
Co2 O32 2.220(3) 4_746
Co2 Na3 3.2422(15) 4_656
Co2 Na1 3.3688(15) .
Co2 Na3 3.4531(15) 4_756
Na1 O42 2.355(3) 3_556
Na1 O23 2.388(3) 2_654
Na1 O43 2.400(3) .
Na1 O41 2.407(3) 1_655
Na1 O31 2.571(3) .
Na1 O42 2.954(4) .
Na1 S4 3.2043(17) .
Na1 Na4 3.492(2) 2_654
Na1 Na3 3.514(2) 4_656
Na1 Na2 3.983(2) 2_654
Na1 Na4 4.013(2) 4_656
Na2 O22 2.314(3) 3_457
Na2 O33 2.355(3) 4_646
Na2 O11 2.395(3) 4_656
Na2 O23 2.454(3) .
Na2 S4 2.9297(18) 2
Na2 O22 3.015(3) .
Na2 S2 3.2228(17) .
Na2 Na4 3.468(2) .
Na2 Na3 3.564(2) 4_656
Na2 Na1 3.983(2) 2_655
Na3 O12 2.320(3) 4_646
Na3 O13 2.387(3) .
Na3 O31 2.388(3) 4_646
Na3 O11 2.490(3) .
Na3 O33 2.509(3) 1_545
Na3 O43 2.616(3) 4_646
Na3 O32 2.616(3) 1_545
Na3 O21 2.819(3) 4_646
Na3 S1 3.0983(19) .
Na3 S3 3.2201(18) 1_545
Na3 Co2 3.2422(15) 4_646
Na3 Co1 3.2692(17) 1_545
Na4 O42 2.305(3) 4_646
Na4 O33 2.310(3) 4_646
Na4 O13 2.342(3) .
Na4 O23 2.364(3) .
Na4 O21 2.739(3) .
Na4 O12 2.738(3) .
Na4 S2 3.0753(18) .
Na4 S1 3.1650(16) .
Na4 S4 3.2999(18) 4_646
Na4 S3 3.3079(17) 4_746
Na4 Na3 3.444(2) 4_656
S1 O12 1.523(2) .
S1 O13 1.543(3) .
S1 O11 1.543(3) .
O11 Co1 2.001(2) 4_646
O11 Na2 2.395(3) 4_646
O12 Na3 2.320(3) 4_656
O13 Co2 2.099(3) 4_746
S2 O23 1.494(3) .
S2 O22 1.552(3) .
S2 O21 1.554(3) .
O21 Na3 2.819(3) 4_656
O22 Na2 2.314(3) 3_557
O23 Na1 2.388(3) 2_655
S3 O33 1.501(3) .
S3 O31 1.523(3) .
S3 O32 1.581(3) .
S3 Na3 3.2201(18) 1_565
S3 Na4 3.3079(17) 4_756
O31 Na3 2.388(3) 4_656
O32 Co2 2.220(3) 4_756
O32 Na3 2.616(3) 1_565
O33 Na4 2.310(3) 4_656
O33 Na2 2.355(3) 4_656
O33 Na3 2.509(3) 1_565
S4 O42 1.480(3) .
S4 O41 1.524(3) .
S4 O43 1.554(3) .
S4 Na2 2.9297(18) 2_554
S4 Na4 3.2999(18) 4_656
O41 Co2 2.054(3) 1_455
O41 Na1 2.407(3) 1_455
O42 Na4 2.305(3) 4_656
O42 Na1 2.355(3) 3_456
O43 Co1 2.013(3) 4_646
O43 Na3 2.616(3) 4_656
